data_7230616
loop_
_publ_author_name
'Voronin, Alexander P.'
'Volkova, Tatiana V.'
'Ilyukhin, Andrey B.'
'Trofimova, Tatiana P.'
'Perlovich, German L.'

_publ_section_title
;
 Structural and energetic aspects of adamantane and memantine derivatives
 of sulfonamide molecular crystals: experimental and theoretical
 characterisation
;
_journal_issue 25
_journal_name_full CrystEngComm
_journal_page_first 3476
_journal_paper_doi 10.1039/C8CE00426A
_journal_volume 20
_journal_year 2018
_chemical_formula_moiety 'C16 H20 Br N O2 S'
_chemical_formula_sum 'C16 H20 Br N O2 S'
_chemical_formula_weight 370.3
_space_group_IT_number 14
_space_group_name_Hall '-P 2ybc'
_space_group_name_H-M_alt 'P 1 21/c 1'
_symmetry_cell_setting monoclinic
_symmetry_Int_Tables_number 14
_symmetry_space_group_name_Hall '-P 2ybc'
_symmetry_space_group_name_H-M 'P 1 21/c 1'
_atom_sites_solution_hydrogens difmap
_audit_conform_dict_location ftp://ftp.iucr.org/pub/cif_core.dic
_audit_conform_dict_name cif_core.dic
_audit_conform_dict_version 2.4.3
_audit_creation_date 2017-12-08T23:09:14-00:00
_audit_creation_method 'WinGX routine CIF_UPDATE'
_audit_update_record
;
2017-12-09 deposited with the CCDC.
2018-05-11 downloaded from the CCDC.
;
_cell_angle_alpha 90
_cell_angle_beta 102.382(2)
_cell_angle_gamma 90
_cell_formula_units_Z 4
_cell_length_a 11.0548(8)
_cell_length_b 6.4659(4)
_cell_length_c 21.6540(14)
_cell_measurement_reflns_used 4551
_cell_measurement_temperature 150(2)
_cell_measurement_theta_max 31.89
_cell_measurement_theta_min 2.97
_cell_volume 1511.81(17)
_computing_cell_refinement 'Bruker SAINT'
_computing_data_collection 'Bruker APEX2'
_computing_data_reduction 'Bruker SAINT'
_computing_molecular_graphics 'Bruker SHELXTL'
_computing_publication_material 'Bruker SHELXTL'
_computing_structure_refinement 'SHELXL-2016/6 (Sheldrick, 2016)'
_computing_structure_solution 'SHELXS-2016 (Sheldrick, 2015)'
_diffrn_ambient_temperature 150(2)
_diffrn_measured_fraction_theta_full 0.999
_diffrn_measured_fraction_theta_max 0.972
_diffrn_measurement_device_type 'Bruker APEX-II CCD'
_diffrn_measurement_method '\f and \w scans'
_diffrn_radiation_monochromator graphite
_diffrn_radiation_type MoK\a
_diffrn_radiation_wavelength 0.71073
_diffrn_reflns_av_R_equivalents 0.0477
_diffrn_reflns_av_unetI/netI 0.0508
_diffrn_reflns_Laue_measured_fraction_full 0.999
_diffrn_reflns_Laue_measured_fraction_max 0.972
_diffrn_reflns_limit_h_max 16
_diffrn_reflns_limit_h_min -16
_diffrn_reflns_limit_k_max 9
_diffrn_reflns_limit_k_min -8
_diffrn_reflns_limit_l_max 32
_diffrn_reflns_limit_l_min -27
_diffrn_reflns_number 16988
_diffrn_reflns_point_group_measured_fraction_full 0.999
_diffrn_reflns_point_group_measured_fraction_max 0.972
_diffrn_reflns_theta_full 25.242
_diffrn_reflns_theta_max 32.078
_diffrn_reflns_theta_min 2.389
_diffrn_standards_number 0
_exptl_absorpt_coefficient_mu 2.861
_exptl_absorpt_correction_T_max 0.7463
_exptl_absorpt_correction_T_min 0.3513
_exptl_absorpt_correction_type multi-scan
_exptl_absorpt_process_details 'SADABS 2014/5'
_exptl_crystal_colour colourless
_exptl_crystal_density_diffrn 1.627
_exptl_crystal_description block
_exptl_crystal_F_000 760
_exptl_crystal_size_max 0.4
_exptl_crystal_size_mid 0.28
_exptl_crystal_size_min 0.2
_refine_diff_density_max 0.518
_refine_diff_density_min -0.593
_refine_diff_density_rms 0.111
_refine_ls_extinction_method none
_refine_ls_goodness_of_fit_ref 0.994
_refine_ls_hydrogen_treatment refall
_refine_ls_matrix_type full
_refine_ls_number_parameters 270
_refine_ls_number_reflns 5149
_refine_ls_number_restraints 0
_refine_ls_restrained_S_all 0.994
_refine_ls_R_factor_all 0.0599
_refine_ls_R_factor_gt 0.0368
_refine_ls_shift/su_max 0.002
_refine_ls_shift/su_mean 0
_refine_ls_structure_factor_coef Fsqd
_refine_ls_weighting_details 'w=1/[\s^2^(Fo^2^)+(0.0500P)^2^+0.2000P] where P=(Fo^2^+2Fc^2^)/3'
_refine_ls_weighting_scheme calc
_refine_ls_wR_factor_gt 0.0869
_refine_ls_wR_factor_ref 0.0968
_reflns_Friedel_coverage 0
_reflns_number_gt 3856
_reflns_number_total 5149
_reflns_threshold_expression 'I > 2\s(I)'
_cod_data_source_file c8ce00426a2.cif
_cod_data_source_block 5
_cod_depositor_comments 'Adding full bibliography for 7230615--7230621.cif.'
_cod_original_sg_symbol_H-M 'P 21/c'
_cod_database_code 7230616

loop_
_symmetry_equiv_pos_as_xyz
'x, y, z'
'-x, y+1/2, -z+1/2'
'-x, -y, -z'
'x, -y-1/2, z-1/2'

loop_
_atom_site_label
_atom_site_type_symbol
_atom_site_fract_x
_atom_site_fract_y
_atom_site_fract_z
_atom_site_U_iso_or_equiv
_atom_site_adp_type
_atom_site_occupancy
_atom_site_site_symmetry_order
_atom_site_calc_flag
Br1 Br 0.33783(2) 0.76048(4) 0.52132(2) 0.03437(8) Uani 1 1 d
S1 S 0.39074(4) 0.15644(7) 0.29393(2) 0.01741(10) Uani 1 1 d
O2 O 0.31862(13) -0.0243(2) 0.29847(6) 0.0263(3) Uani 1 1 d
O1 O 0.52344(12) 0.1372(2) 0.30286(6) 0.0271(3) Uani 1 1 d
N1 N 0.34757(13) 0.2576(2) 0.22464(7) 0.0154(3) Uani 1 1 d
C1 C 0.36665(15) 0.3309(3) 0.35346(8) 0.0164(3) Uani 1 1 d
C2 C 0.42285(19) 0.5244(3) 0.35833(9) 0.0233(4) Uani 1 1 d
C3 C 0.4138(2) 0.6526(3) 0.40807(10) 0.0255(4) Uani 1 1 d
C4 C 0.34866(16) 0.5855(3) 0.45230(9) 0.0222(4) Uani 1 1 d
C5 C 0.29194(19) 0.3941(4) 0.44772(10) 0.0287(4) Uani 1 1 d
C6 C 0.30109(19) 0.2654(3) 0.39776(10) 0.0248(4) Uani 1 1 d
C7 C 0.21934(14) 0.2875(2) 0.18713(8) 0.0124(3) Uani 1 1 d
C8 C 0.23734(16) 0.3456(3) 0.12076(8) 0.0170(3) Uani 1 1 d
C9 C 0.11158(16) 0.3830(3) 0.07629(8) 0.0178(3) Uani 1 1 d
C10 C 0.03428(17) 0.1839(3) 0.07138(9) 0.0216(4) Uani 1 1 d
C11 C 0.01612(16) 0.1258(3) 0.13725(9) 0.0193(3) Uani 1 1 d
C12 C 0.14227(16) 0.0889(3) 0.18221(9) 0.0175(3) Uani 1 1 d
C13 C 0.15126(16) 0.4630(3) 0.21297(8) 0.0156(3) Uani 1 1 d
C14 C 0.02481(16) 0.4995(3) 0.16805(8) 0.0173(3) Uani 1 1 d
C15 C -0.05235(16) 0.3009(3) 0.16335(10) 0.0202(4) Uani 1 1 d
C16 C 0.04405(17) 0.5582(3) 0.10249(8) 0.0192(3) Uani 1 1 d
H1 H 0.397(2) 0.348(4) 0.2187(11) 0.024(6) Uiso 1 1 d
H2 H 0.469(2) 0.567(4) 0.3286(11) 0.026(6) Uiso 1 1 d
H3 H 0.450(2) 0.784(3) 0.4122(11) 0.023(6) Uiso 1 1 d
H4 H 0.251(2) 0.354(4) 0.4809(12) 0.037(7) Uiso 1 1 d
H5 H 0.262(3) 0.137(4) 0.3941(12) 0.041(7) Uiso 1 1 d
H6 H 0.285(2) 0.472(4) 0.1261(11) 0.025(6) Uiso 1 1 d
H7 H 0.279(2) 0.235(3) 0.1059(12) 0.026(6) Uiso 1 1 d
H8 H 0.1278(18) 0.426(3) 0.0343(10) 0.018(5) Uiso 1 1 d
H9 H -0.045(2) 0.203(3) 0.0438(11) 0.019(5) Uiso 1 1 d
H10 H 0.077(2) 0.069(3) 0.0534(10) 0.022(5) Uiso 1 1 d
H11 H -0.035(2) -0.005(4) 0.1362(11) 0.028(6) Uiso 1 1 d
H12 H 0.1301(19) 0.044(3) 0.2245(10) 0.020(5) Uiso 1 1 d
H13 H 0.186(2) -0.015(3) 0.1684(11) 0.022(5) Uiso 1 1 d
H14 H 0.199(2) 0.583(4) 0.2183(10) 0.020(5) Uiso 1 1 d
H15 H 0.1383(19) 0.428(3) 0.2569(10) 0.019(5) Uiso 1 1 d
H16 H -0.023(2) 0.617(4) 0.1843(10) 0.025(6) Uiso 1 1 d
H17 H -0.132(2) 0.318(3) 0.1339(10) 0.020(5) Uiso 1 1 d
H18 H -0.072(2) 0.260(3) 0.2047(12) 0.026(6) Uiso 1 1 d
H19 H 0.089(2) 0.681(4) 0.1036(11) 0.027(6) Uiso 1 1 d
H20 H -0.039(2) 0.584(3) 0.0731(10) 0.022(5) Uiso 1 1 d

loop_
_atom_site_aniso_label
_atom_site_aniso_U_11
_atom_site_aniso_U_22
_atom_site_aniso_U_33
_atom_site_aniso_U_23
_atom_site_aniso_U_13
_atom_site_aniso_U_12
Br1 0.03318(12) 0.04527(15) 0.02348(12) -0.01374(9) 0.00343(8) 0.01105(9)
S1 0.01926(19) 0.0172(2) 0.0142(2) 0.00095(15) 0.00016(15) 0.00592(15)
O2 0.0399(8) 0.0172(6) 0.0193(7) 0.0040(5) 0.0008(6) -0.0002(5)
O1 0.0193(6) 0.0355(8) 0.0236(7) -0.0032(6) -0.0015(5) 0.0136(5)
N1 0.0140(6) 0.0181(7) 0.0133(7) 0.0015(5) 0.0011(5) -0.0002(5)
C1 0.0155(7) 0.0198(8) 0.0127(8) 0.0009(6) 0.0002(6) 0.0050(6)
C2 0.0331(10) 0.0206(9) 0.0179(9) 0.0019(7) 0.0090(7) 0.0006(7)
C3 0.0348(10) 0.0191(9) 0.0220(9) -0.0006(7) 0.0050(8) 0.0029(8)
C4 0.0191(8) 0.0303(10) 0.0154(8) -0.0030(7) -0.0004(6) 0.0088(7)
C5 0.0250(9) 0.0418(12) 0.0217(10) -0.0025(9) 0.0106(8) -0.0037(8)
C6 0.0246(9) 0.0281(10) 0.0224(10) -0.0024(8) 0.0064(7) -0.0066(7)
C7 0.0123(6) 0.0134(7) 0.0109(7) -0.0007(6) 0.0010(5) 0.0004(5)
C8 0.0175(7) 0.0223(9) 0.0110(7) -0.0004(6) 0.0029(6) -0.0024(6)
C9 0.0193(8) 0.0228(9) 0.0101(7) -0.0004(6) 0.0007(6) -0.0008(6)
C10 0.0201(8) 0.0222(9) 0.0194(9) -0.0090(7) -0.0028(7) 0.0001(7)
C11 0.0156(7) 0.0143(8) 0.0268(10) -0.0015(7) 0.0018(7) -0.0028(6)
C12 0.0174(7) 0.0118(7) 0.0228(9) 0.0012(7) 0.0030(6) 0.0004(6)
C13 0.0201(7) 0.0142(8) 0.0111(7) -0.0016(6) 0.0006(6) 0.0025(6)
C14 0.0188(7) 0.0169(8) 0.0155(8) -0.0013(6) 0.0016(6) 0.0056(6)
C15 0.0142(7) 0.0235(9) 0.0231(9) 0.0023(7) 0.0044(7) 0.0019(6)
C16 0.0225(8) 0.0164(8) 0.0155(8) 0.0014(6) -0.0027(6) 0.0005(6)

loop_
_atom_type_symbol
_atom_type_description
_atom_type_scat_dispersion_real
_atom_type_scat_dispersion_imag
_atom_type_scat_source
C C 0.0033 0.0016 'International Tables Vol C Tables 4.2.6.8 and 6.1.1.4'
H H 0 0 'International Tables Vol C Tables 4.2.6.8 and 6.1.1.4'
N N 0.0061 0.0033 'International Tables Vol C Tables 4.2.6.8 and 6.1.1.4'
O O 0.0106 0.006 'International Tables Vol C Tables 4.2.6.8 and 6.1.1.4'
S S 0.1246 0.1234 'International Tables Vol C Tables 4.2.6.8 and 6.1.1.4'
Br Br -0.2901 2.4595 'International Tables Vol C Tables 4.2.6.8 and 6.1.1.4'

loop_
_geom_angle_atom_site_label_1
_geom_angle_atom_site_label_2
_geom_angle_atom_site_label_3
_geom_angle
O2 S1 O1 119.07(9)
O2 S1 N1 109.71(8)
O1 S1 N1 104.43(8)
O2 S1 C1 107.27(9)
O1 S1 C1 105.30(8)
N1 S1 C1 110.94(8)
C7 N1 S1 128.18(12)
C7 N1 H1 114.0(16)
S1 N1 H1 110.9(16)
C6 C1 C2 120.90(17)
C6 C1 S1 119.35(15)
C2 C1 S1 119.50(14)
C3 C2 C1 119.55(18)
C3 C2 H2 119.7(14)
C1 C2 H2 120.7(14)
C2 C3 C4 119.18(19)
C2 C3 H3 121.3(15)
C4 C3 H3 119.5(15)
C5 C4 C3 121.73(18)
C5 C4 Br1 119.09(15)
C3 C4 Br1 119.18(15)
C4 C5 C6 119.07(18)
C4 C5 H4 117.8(16)
C6 C5 H4 123.0(16)
C5 C6 C1 119.56(18)
C5 C6 H5 119.5(16)
C1 C6 H5 120.9(16)
N1 C7 C13 112.48(13)
N1 C7 C12 112.29(13)
C13 C7 C12 109.67(14)
N1 C7 C8 104.05(13)
C13 C7 C8 109.42(14)
C12 C7 C8 108.72(14)
C9 C8 C7 110.12(14)
C9 C8 H6 110.1(13)
C7 C8 H6 105.8(14)
C9 C8 H7 110.6(16)
C7 C8 H7 107.6(15)
H6 C8 H7 112.5(19)
C8 C9 C16 109.43(14)
C8 C9 C10 109.15(15)
C16 C9 C10 109.73(15)
C8 C9 H8 107.4(11)
C16 C9 H8 109.1(12)
C10 C9 H8 112.0(12)
C11 C10 C9 108.88(14)
C11 C10 H9 109.1(13)
C9 C10 H9 110.9(13)
C11 C10 H10 110.4(13)
C9 C10 H10 110.3(12)
H9 C10 H10 107.4(18)
C10 C11 C15 109.62(15)
C10 C11 C12 110.23(15)
C15 C11 C12 109.44(15)
C10 C11 H11 111.6(13)
C15 C11 H11 107.9(13)
C12 C11 H11 108.0(13)
C7 C12 C11 109.20(14)
C7 C12 H12 111.4(13)
C11 C12 H12 110.1(12)
C7 C12 H13 108.5(14)
C11 C12 H13 112.0(14)
H12 C12 H13 105.6(19)
C7 C13 C14 109.48(13)
C7 C13 H14 110.5(14)
C14 C13 H14 111.5(13)
C7 C13 H15 110.7(12)
C14 C13 H15 109.5(12)
H14 C13 H15 105.1(18)
C16 C14 C15 109.43(15)
C16 C14 C13 109.67(14)
C15 C14 C13 109.26(14)
C16 C14 H16 108.6(12)
C15 C14 H16 108.8(12)
C13 C14 H16 111.0(12)
C14 C15 C11 109.33(14)
C14 C15 H17 111.1(13)
C11 C15 H17 107.0(13)
C14 C15 H18 112.7(13)
C11 C15 H18 110.4(13)
H17 C15 H18 106.2(19)
C14 C16 C9 109.68(14)
C14 C16 H19 111.4(15)
C9 C16 H19 109.8(15)
C14 C16 H20 109.9(12)
C9 C16 H20 109.7(12)
H19 C16 H20 106.2(19)

loop_
_geom_bond_atom_site_label_1
_geom_bond_atom_site_label_2
_geom_bond_distance
Br1 C4 1.8984(18)
S1 O2 1.4300(15)
S1 O1 1.4433(13)
S1 N1 1.6123(16)
S1 C1 1.7757(18)
N1 C7 1.488(2)
N1 H1 0.83(2)
C1 C6 1.387(3)
C1 C2 1.391(3)
C2 C3 1.380(3)
C2 H2 0.95(2)
C3 C4 1.385(3)
C3 H3 0.93(2)
C4 C5 1.382(3)
C5 C6 1.385(3)
C5 H4 0.96(3)
C6 H5 0.93(3)
C7 C13 1.532(2)
C7 C12 1.532(2)
C7 C8 1.539(2)
C8 C9 1.531(2)
C8 H6 0.97(2)
C8 H7 0.95(2)
C9 C16 1.531(3)
C9 C10 1.536(3)
C9 H8 1.00(2)
C10 C11 1.529(3)
C10 H9 0.96(2)
C10 H10 1.00(2)
C11 C15 1.536(3)
C11 C12 1.539(2)
C11 H11 1.02(2)
C12 H12 1.00(2)
C12 H13 0.91(2)
C13 C14 1.540(2)
C13 H14 0.93(2)
C13 H15 1.02(2)
C14 C16 1.528(3)
C14 C15 1.533(3)
C14 H16 1.03(2)
C15 H17 0.98(2)
C15 H18 1.00(3)
C16 H19 0.93(2)
C16 H20 1.01(2)

loop_
_geom_hbond_atom_site_label_D
_geom_hbond_atom_site_label_H
_geom_hbond_atom_site_label_A
_geom_hbond_distance_DH
_geom_hbond_distance_HA
_geom_hbond_distance_DA
_geom_hbond_angle_DHA
_geom_hbond_site_symmetry_A
N1 H1 O1 0.83(2) 2.16(2) 2.963(2) 163(2) 2_655
C8 H6 Br1 0.97(2) 3.01(2) 3.6582(18) 125.8(16) 4_575
C8 H6 O1 0.97(2) 2.57(2) 3.377(2) 141.7(18) 2_655
C12 H12 O2 1.00(2) 2.38(2) 2.927(2) 113.6(15) .

loop_
_geom_torsion_atom_site_label_1
_geom_torsion_atom_site_label_2
_geom_torsion_atom_site_label_3
_geom_torsion_atom_site_label_4
_geom_torsion
O2 S1 N1 C7 42.61(16)
O1 S1 N1 C7 171.31(14)
C1 S1 N1 C7 -75.73(16)
O2 S1 C1 C6 7.92(17)
O1 S1 C1 C6 -119.86(16)
N1 S1 C1 C6 127.73(15)
O2 S1 C1 C2 -177.70(14)
O1 S1 C1 C2 54.52(16)
N1 S1 C1 C2 -57.89(16)
C6 C1 C2 C3 0.3(3)
S1 C1 C2 C3 -173.98(15)
C1 C2 C3 C4 0.0(3)
C2 C3 C4 C5 -0.4(3)
C2 C3 C4 Br1 179.24(15)
C3 C4 C5 C6 0.4(3)
Br1 C4 C5 C6 -179.24(15)
C4 C5 C6 C1 0.0(3)
C2 C1 C6 C5 -0.3(3)
S1 C1 C6 C5 173.99(16)
S1 N1 C7 C13 73.58(18)
S1 N1 C7 C12 -50.7(2)
S1 N1 C7 C8 -168.11(13)
N1 C7 C8 C9 -179.68(13)
C13 C7 C8 C9 -59.28(18)
C12 C7 C8 C9 60.48(18)
C7 C8 C9 C16 59.39(19)
C7 C8 C9 C10 -60.70(19)
C8 C9 C10 C11 59.89(19)
C16 C9 C10 C11 -60.02(18)
C9 C10 C11 C15 60.32(18)
C9 C10 C11 C12 -60.22(19)
N1 C7 C12 C11 -174.13(14)
C13 C7 C12 C11 60.04(18)
C8 C7 C12 C11 -59.56(18)
C10 C11 C12 C7 60.45(19)
C15 C11 C12 C7 -60.19(19)
N1 C7 C13 C14 174.22(14)
C12 C7 C13 C14 -60.06(18)
C8 C7 C13 C14 59.11(18)
C7 C13 C14 C16 -59.91(18)
C7 C13 C14 C15 60.03(18)
C16 C14 C15 C11 59.86(19)
C13 C14 C15 C11 -60.24(19)
C10 C11 C15 C14 -60.52(19)
C12 C11 C15 C14 60.50(19)
C15 C14 C16 C9 -59.71(18)
C13 C14 C16 C9 60.14(18)
C8 C9 C16 C14 -59.77(19)
C10 C9 C16 C14 59.96(18)
